data_1551823
loop_
_publ_author_name
'Xin, Dehua'
'Qin, Anjun'
'Tang, Ben Zhong'

_publ_section_title
;
 Benzyne--azide polycycloaddition: a facile route toward functional
 polybenzotriazoles
;
_journal_issue 31
_journal_name_full 'Polymer Chemistry'
_journal_page_first 4271
_journal_paper_doi 10.1039/C9PY00632J
_journal_volume 10
_journal_year 2019
_chemical_formula_moiety 'C34 H34 F6 O6 S2 Si2'
_chemical_formula_sum 'C34 H34 F6 O6 S2 Si2'
_chemical_formula_weight 772.91
_space_group_crystal_system monoclinic
_space_group_IT_number 14
_space_group_name_Hall '-P 2ybc'
_space_group_name_H-M_alt 'P 1 21/c 1'
_symmetry_space_group_name_Hall '-P 2ybc'
_symmetry_space_group_name_H-M 'P 1 21/c 1'
_atom_sites_solution_hydrogens geom
_atom_sites_solution_primary dual
_audit_creation_date 2018-12-05
_audit_creation_method
;
Olex2 1.2
(compiled 2018.05.29 svn.r3508 for OlexSys, GUI svn.r5506)
;
_audit_update_record
;
2019-01-15 deposited with the CCDC.    2019-06-20 downloaded from the CCDC.
;
_cell_angle_alpha 90
_cell_angle_beta 93.7450(10)
_cell_angle_gamma 90
_cell_formula_units_Z 4
_cell_length_a 18.6890(2)
_cell_length_b 9.29070(10)
_cell_length_c 20.9995(2)
_cell_measurement_reflns_used 10441
_cell_measurement_temperature 149.99(10)
_cell_measurement_theta_max 73.3410
_cell_measurement_theta_min 4.1970
_cell_volume 3638.44(7)
_computing_cell_refinement 'CrysAlisPro 1.171.39.44a (Rigaku OD, 2018)'
_computing_data_collection 'CrysAlisPro 1.171.39.44a (Rigaku OD, 2018)'
_computing_data_reduction 'CrysAlisPro 1.171.39.44a (Rigaku OD, 2018)'
_computing_molecular_graphics 'Olex2 (Dolomanov et al., 2009)'
_computing_publication_material 'Olex2 (Dolomanov et al., 2009)'
_computing_structure_refinement 'ShelXL (Sheldrick, 2015)'
_computing_structure_solution 'ShelXT (Sheldrick, 2015)'
_diffrn_ambient_environment N~2~
_diffrn_ambient_temperature 149.99(10)
_diffrn_detector 'CCD plate'
_diffrn_measured_fraction_theta_full 0.998
_diffrn_measured_fraction_theta_max 0.998
_diffrn_measurement_details
;
List of Runs (angles in degrees, time in seconds):

  # Type    Start    End  Width  t~exp~   \w     \q     \k     \f   Frames
#--------------------------------------------------------------------------
  1  \w    -88.00   2.00   0.50    0.50    --    0.00 -57.00 120.00  180
  2  \w    -82.00 -57.00   0.50    0.50    --    0.00 -57.00-150.00   50
  3  \w    -25.00  13.00   0.50    0.50    --    0.00 -19.00-150.00   76
  4  \w    -88.00 -62.00   0.50    0.50    --    0.00 -19.00-150.00   52
  5  \w    -56.00   2.00   0.50    0.50    --    0.00 -57.00-150.00  116
  6  \w   -105.00 -15.00   0.50    0.71    --  -98.80  38.00-180.00  180
  7  \w    -58.00  -9.00   0.50    0.71    --  -98.80  57.00 -60.00   98
  8  \w    -39.00 -13.00   0.50    0.71    --  -98.80  72.00 -30.00   52
  9  \w   -109.00 -17.00   0.50    0.71    --  -98.80  38.00 -60.00  184
 10  \w   -107.00 -31.00   0.50    0.71    --  -98.80  19.00 -60.00  152
 11  \w   -111.00 -61.00   0.50    0.71    --  -98.80  72.00 -30.00  100
 12  \w   -184.00 -94.00   0.50    0.71    --  -98.80 -72.00-180.00  180
 13  \w   -104.00 -78.00   0.50    0.71    --  -98.80  57.00 -60.00   52
 14  \w   -110.00 -24.00   0.50    0.71    --  -98.80  19.00-180.00  172
;
_diffrn_measurement_device 'four-circle diffractometer'
_diffrn_measurement_device_type 'XtaLAB AFC12 (RCD3): Kappa single'
_diffrn_measurement_method '\w scans'
_diffrn_orient_matrix_type 'CrysAlisPro convention (1999,Acta A55,543-557)'
_diffrn_orient_matrix_UB_11 0.0013826000
_diffrn_orient_matrix_UB_12 0.0298241000
_diffrn_orient_matrix_UB_13 -0.0720268000
_diffrn_orient_matrix_UB_21 -0.0412189000
_diffrn_orient_matrix_UB_22 0.1414180000
_diffrn_orient_matrix_UB_23 0.0083688000
_diffrn_orient_matrix_UB_31 0.0716243000
_diffrn_orient_matrix_UB_32 0.0813861000
_diffrn_orient_matrix_UB_33 0.0117747000
_diffrn_radiation_monochromator mirror
_diffrn_radiation_probe x-ray
_diffrn_radiation_type CuK\a
_diffrn_radiation_wavelength 1.54184
_diffrn_reflns_av_R_equivalents 0.0230
_diffrn_reflns_av_unetI/netI 0.0276
_diffrn_reflns_Laue_measured_fraction_full 0.998
_diffrn_reflns_Laue_measured_fraction_max 0.998
_diffrn_reflns_limit_h_max 22
_diffrn_reflns_limit_h_min -13
_diffrn_reflns_limit_k_max 11
_diffrn_reflns_limit_k_min -10
_diffrn_reflns_limit_l_max 24
_diffrn_reflns_limit_l_min -25
_diffrn_reflns_number 17802
_diffrn_reflns_point_group_measured_fraction_full 0.998
_diffrn_reflns_point_group_measured_fraction_max 0.998
_diffrn_reflns_theta_full 67.080
_diffrn_reflns_theta_max 67.080
_diffrn_reflns_theta_min 2.369
_diffrn_source 'Rotating-anode X-ray tube (dual wavelength)'
_diffrn_source_type 'Rigaku (Cu) X-ray DW Source'
_exptl_absorpt_coefficient_mu 2.613
_exptl_absorpt_correction_T_max 1.00000
_exptl_absorpt_correction_T_min 0.95979
_exptl_absorpt_correction_type multi-scan
_exptl_absorpt_process_details
;
CrysAlisPro 1.171.39.44a (Rigaku Oxford Diffraction, 2018)
Empirical absorption correction using spherical harmonics,
 implemented in SCALE3 ABSPACK scaling algorithm.
;
_exptl_crystal_density_diffrn 1.411
_exptl_crystal_description block
_exptl_crystal_F_000 1600
_exptl_crystal_size_max 0.08
_exptl_crystal_size_mid 0.07
_exptl_crystal_size_min 0.06
_refine_diff_density_max 0.908
_refine_diff_density_min -0.353
_refine_diff_density_rms 0.048
_refine_ls_extinction_method none
_refine_ls_goodness_of_fit_ref 1.034
_refine_ls_hydrogen_treatment constr
_refine_ls_matrix_type full
_refine_ls_number_parameters 457
_refine_ls_number_reflns 6479
_refine_ls_number_restraints 0
_refine_ls_restrained_S_all 1.034
_refine_ls_R_factor_all 0.0418
_refine_ls_R_factor_gt 0.0380
_refine_ls_shift/su_max 0.000
_refine_ls_shift/su_mean 0.000
_refine_ls_structure_factor_coef Fsqd
_refine_ls_weighting_details 'w=1/[\s^2^(Fo^2^)+(0.0436P)^2^+2.6860P] where P=(Fo^2^+2Fc^2^)/3'
_refine_ls_weighting_scheme calc
_refine_ls_wR_factor_gt 0.0967
_refine_ls_wR_factor_ref 0.0990
_reflns_Friedel_coverage 0.000
_reflns_number_gt 5861
_reflns_number_total 6479
_reflns_threshold_expression 'I > 2\s(I)'
_cod_data_source_file c9py00632j2.cif
_cod_data_source_block xdh_2
_cod_depositor_comments 'Adding full bibliography for 1551823.cif.'
_cod_database_code 1551823
_shelx_shelxl_version_number 2018/3
_shelx_space_group_comment
;
The symmetry employed for this shelxl refinement is uniquely defined
by the following loop, which should always be used as a source of
symmetry information in preference to the above space-group names.
They are only intended as comments.
;
_shelx_estimated_absorpt_t_max 0.859
_shelx_estimated_absorpt_t_min 0.818
_reflns_odcompleteness_completeness 99.90
_reflns_odcompleteness_iscentric 1
_reflns_odcompleteness_theta 66.97
_olex2_refinement_description
;
1. Fixed Uiso
 At 1.2 times of:
  All C(H) groups
 At 1.5 times of:
  All C(H,H,H) groups
2.a Aromatic/amide H refined with riding coordinates:
 C00M(H00M), C00P(H00P), C00S(H00S), C00T(H00T), C00U(H00U), C00W(H00W),
 C00X(H00X), C00Y(H00Y), C00Z(H00Z), C010(H010), C013(H013), C014(H014),
 C016(H016), C01B(H01P), C01C(H01Q), C01D(H01R)
2.b Idealised Me refined as rotating group:
 C011(H01A,H01B,H01C), C012(H01D,H01E,H01F), C015(H01G,H01H,H01I), C019(H01J,
 H01K,H01L), C01A(H01M,H01N,H01O), C01E(H01S,H01T,H01U)
;
_olex2_submission_special_instructions 'No special instructions were received'
_oxdiff_exptl_absorpt_empirical_details
;
Empirical correction (ABSPACK) includes:
- Absorption correction using spherical harmonics
- Frame scaling
;
_oxdiff_exptl_absorpt_empirical_full_max 1.222
_oxdiff_exptl_absorpt_empirical_full_min 0.791

loop_
_space_group_symop_operation_xyz
'x, y, z'
'-x, y+1/2, -z+1/2'
'-x, -y, -z'
'x, -y-1/2, z-1/2'

loop_
_atom_site_label
_atom_site_type_symbol
_atom_site_fract_x
_atom_site_fract_y
_atom_site_fract_z
_atom_site_U_iso_or_equiv
_atom_site_adp_type
_atom_site_occupancy
_atom_site_site_symmetry_order
_atom_site_calc_flag
_atom_site_refinement_flags_posn
S001 S 0.28611(3) 0.61043(5) 0.51722(2) 0.03416(13) Uani 1 1 d .
Si02 Si 0.20815(3) 0.25165(5) 0.39245(2) 0.02551(12) Uani 1 1 d .
S003 S 0.02367(3) 0.38499(6) 0.09068(3) 0.03828(14) Uani 1 1 d .
Si04 Si 0.12200(3) 0.64758(6) 0.21740(2) 0.02953(13) Uani 1 1 d .
O005 O 0.06549(7) 0.34401(15) 0.15552(6) 0.0324(3) Uani 1 1 d .
F006 F 0.24430(10) 0.85996(15) 0.55005(8) 0.0676(5) Uani 1 1 d .
F007 F -0.02778(8) 0.2222(2) -0.00044(7) 0.0701(5) Uani 1 1 d .
F008 F 0.07770(8) 0.1622(2) 0.03454(7) 0.0676(5) Uani 1 1 d .
O009 O 0.26362(10) 0.52543(18) 0.45576(8) 0.0536(5) Uani 1 1 d .
F00A F 0.27053(11) 0.84449(17) 0.45234(8) 0.0787(6) Uani 1 1 d .
O00B O 0.25055(11) 0.54800(18) 0.56758(8) 0.0599(5) Uani 1 1 d .
O00C O 0.35987(9) 0.6426(2) 0.52332(8) 0.0622(5) Uani 1 1 d .
O00D O 0.06558(9) 0.4723(2) 0.05318(9) 0.0593(5) Uani 1 1 d .
F00E F -0.01024(13) 0.1149(2) 0.08923(9) 0.0954(7) Uani 1 1 d .
O00F O -0.04654(9) 0.4202(3) 0.10591(10) 0.0696(6) Uani 1 1 d .
C00G C 0.28944(9) 0.3755(2) 0.17237(8) 0.0233(4) Uani 1 1 d .
F00H F 0.17281(9) 0.7567(2) 0.48273(10) 0.0907(6) Uani 1 1 d .
C00I C 0.37212(9) 0.4380(2) 0.29280(8) 0.0236(4) Uani 1 1 d .
C00J C 0.48814(9) 0.41091(19) 0.23891(9) 0.0249(4) Uani 1 1 d .
C00K C 0.14252(9) 0.3588(2) 0.16183(9) 0.0260(4) Uani 1 1 d .
C00L C 0.36969(9) 0.37819(19) 0.17765(8) 0.0235(4) Uani 1 1 d .
C00M C 0.25552(10) 0.2493(2) 0.15044(9) 0.0269(4) Uani 1 1 d .
H00M H 0.282848 0.171084 0.138832 0.032 Uiso 1 1 calc R
C00N C 0.40276(9) 0.3349(2) 0.11749(9) 0.0266(4) Uani 1 1 d .
C00O C 0.40799(9) 0.40783(19) 0.23257(8) 0.0232(4) Uani 1 1 d .
C00P C 0.32062(9) 0.34555(19) 0.31480(8) 0.0231(4) Uani 1 1 d .
H00P H 0.309912 0.261725 0.291916 0.028 Uiso 1 1 calc R
C00Q C 0.17171(9) 0.4868(2) 0.18574(8) 0.0241(4) Uani 1 1 d .
C00R C 0.30481(11) 0.4981(2) 0.40158(9) 0.0316(4) Uani 1 1 d .
C00S C 0.18154(10) 0.2401(2) 0.14588(9) 0.0290(4) Uani 1 1 d .
H00S H 0.158672 0.155496 0.132341 0.035 Uiso 1 1 calc R
C00T C 0.24722(9) 0.4906(2) 0.18981(8) 0.0244(4) Uani 1 1 d .
H00T H 0.269986 0.574036 0.204883 0.029 Uiso 1 1 calc R
C00U C 0.38953(10) 0.5617(2) 0.32763(9) 0.0294(4) Uani 1 1 d .
H00U H 0.424293 0.624051 0.313904 0.035 Uiso 1 1 calc R
C00V C 0.28417(10) 0.37255(19) 0.36966(9) 0.0249(4) Uani 1 1 d .
C00W C 0.52884(10) 0.4753(2) 0.19342(10) 0.0323(4) Uani 1 1 d .
H00W H 0.505954 0.516873 0.157301 0.039 Uiso 1 1 calc R
C00X C 0.52414(10) 0.3502(2) 0.29251(9) 0.0317(4) Uani 1 1 d .
H00X H 0.498038 0.307264 0.323611 0.038 Uiso 1 1 calc R
C00Y C 0.35551(12) 0.5930(2) 0.38264(10) 0.0357(5) Uani 1 1 d .
H00Y H 0.366705 0.675871 0.406043 0.043 Uiso 1 1 calc R
C00Z C 0.43629(11) 0.2019(2) 0.11274(10) 0.0377(5) Uani 1 1 d .
H00Z H 0.439772 0.140341 0.147715 0.045 Uiso 1 1 calc R
C010 C 0.59871(11) 0.3528(3) 0.30015(11) 0.0416(5) Uani 1 1 d .
H010 H 0.622059 0.311130 0.336012 0.050 Uiso 1 1 calc R
C011 C 0.22399(12) 0.1895(2) 0.47588(10) 0.0389(5) Uani 1 1 d .
H01A H 0.269697 0.142231 0.480923 0.058 Uiso 1 1 calc GR
H01B H 0.186890 0.123285 0.485850 0.058 Uiso 1 1 calc GR
H01C H 0.223604 0.270608 0.504159 0.058 Uiso 1 1 calc GR
C012 C 0.02916(11) 0.6044(3) 0.23796(11) 0.0425(5) Uani 1 1 d .
H01D H -0.000867 0.592056 0.199481 0.064 Uiso 1 1 calc GR
H01E H 0.010903 0.681643 0.262558 0.064 Uiso 1 1 calc GR
H01F H 0.029487 0.517104 0.262457 0.064 Uiso 1 1 calc GR
C013 C 0.63797(11) 0.4171(3) 0.25465(12) 0.0448(6) Uani 1 1 d .
H013 H 0.687761 0.419368 0.259800 0.054 Uiso 1 1 calc R
C014 C 0.39806(11) 0.4247(3) 0.06469(10) 0.0394(5) Uani 1 1 d .
H014 H 0.375272 0.513396 0.067004 0.047 Uiso 1 1 calc R
C015 C 0.20283(12) 0.0965(2) 0.33657(11) 0.0412(5) Uani 1 1 d .
H01G H 0.196552 0.131197 0.293499 0.062 Uiso 1 1 calc GR
H01H H 0.162873 0.036747 0.345692 0.062 Uiso 1 1 calc GR
H01I H 0.246300 0.041510 0.341632 0.062 Uiso 1 1 calc GR
C016 C 0.60300(11) 0.4781(3) 0.20146(11) 0.0415(5) Uani 1 1 d .
H016 H 0.629410 0.521524 0.170704 0.050 Uiso 1 1 calc R
C017 C 0.23990(13) 0.7783(2) 0.49898(11) 0.0429(5) Uani 1 1 d .
C018 C 0.01515(13) 0.2096(3) 0.05159(11) 0.0469(6) Uani 1 1 d .
C019 C 0.17428(12) 0.7046(2) 0.29184(11) 0.0410(5) Uani 1 1 d .
H01J H 0.178980 0.624798 0.320843 0.061 Uiso 1 1 calc GR
H01K H 0.149741 0.782036 0.311439 0.061 Uiso 1 1 calc GR
H01L H 0.221025 0.736392 0.281558 0.061 Uiso 1 1 calc GR
C01A C 0.12249(11) 0.3527(3) 0.38176(12) 0.0427(5) Uani 1 1 d .
H01M H 0.124837 0.436539 0.408546 0.064 Uiso 1 1 calc GR
H01N H 0.083695 0.292320 0.393237 0.064 Uiso 1 1 calc GR
H01O H 0.114655 0.381563 0.337956 0.064 Uiso 1 1 calc GR
C01B C 0.46445(14) 0.1611(3) 0.05623(12) 0.0531(6) Uani 1 1 d .
H01P H 0.486583 0.071899 0.053441 0.064 Uiso 1 1 calc R
C01C C 0.42726(13) 0.3830(3) 0.00822(11) 0.0538(7) Uani 1 1 d .
H01Q H 0.424603 0.444441 -0.026824 0.065 Uiso 1 1 calc R
C01D C 0.46010(13) 0.2508(3) 0.00420(12) 0.0571(7) Uani 1 1 d .
H01R H 0.479238 0.222441 -0.033614 0.069 Uiso 1 1 calc R
C01E C 0.12013(17) 0.7957(3) 0.15802(13) 0.0615(8) Uani 1 1 d .
H01S H 0.168321 0.823577 0.150556 0.092 Uiso 1 1 calc GR
H01T H 0.094891 0.876586 0.174045 0.092 Uiso 1 1 calc GR
H01U H 0.096196 0.763439 0.118751 0.092 Uiso 1 1 calc GR

loop_
_atom_site_aniso_label
_atom_site_aniso_U_11
_atom_site_aniso_U_22
_atom_site_aniso_U_33
_atom_site_aniso_U_23
_atom_site_aniso_U_13
_atom_site_aniso_U_12
S001 0.0476(3) 0.0305(3) 0.0256(2) 0.00303(19) 0.0122(2) 0.0089(2)
Si02 0.0253(2) 0.0224(2) 0.0300(3) 0.00093(19) 0.01023(19) -0.00030(19)
S003 0.0223(2) 0.0448(3) 0.0471(3) -0.0022(2) -0.0030(2) 0.0015(2)
Si04 0.0301(3) 0.0275(3) 0.0320(3) 0.0023(2) 0.0102(2) 0.0070(2)
O005 0.0189(6) 0.0420(8) 0.0368(7) -0.0025(6) 0.0052(5) -0.0028(6)
F006 0.1053(13) 0.0350(7) 0.0676(10) -0.0171(7) 0.0449(9) -0.0039(8)
F007 0.0542(9) 0.0927(12) 0.0602(9) -0.0230(9) -0.0216(7) 0.0051(9)
F008 0.0521(9) 0.0897(12) 0.0601(9) -0.0284(9) -0.0040(7) 0.0186(8)
O009 0.0700(11) 0.0443(9) 0.0518(9) -0.0270(8) 0.0432(8) -0.0272(8)
F00A 0.1298(16) 0.0460(9) 0.0666(10) 0.0271(8) 0.0543(10) 0.0301(9)
O00B 0.1003(14) 0.0394(9) 0.0447(9) 0.0126(7) 0.0416(9) 0.0147(9)
O00C 0.0393(9) 0.1132(17) 0.0337(8) -0.0002(9) -0.0007(7) 0.0171(10)
O00D 0.0484(10) 0.0596(11) 0.0666(11) 0.0314(9) -0.0204(8) -0.0154(8)
F00E 0.1398(18) 0.0764(12) 0.0718(11) -0.0059(9) 0.0212(11) -0.0645(13)
O00F 0.0268(8) 0.1053(16) 0.0751(13) -0.0342(12) -0.0090(8) 0.0209(9)
C00G 0.0224(9) 0.0288(9) 0.0193(8) -0.0005(7) 0.0044(7) 0.0004(7)
F00H 0.0489(10) 0.1251(17) 0.0967(14) 0.0028(12) -0.0066(9) 0.0352(10)
C00I 0.0213(8) 0.0262(9) 0.0234(8) -0.0010(7) 0.0033(7) 0.0005(7)
C00J 0.0215(9) 0.0244(9) 0.0292(9) -0.0070(7) 0.0043(7) -0.0009(7)
C00K 0.0169(8) 0.0351(10) 0.0263(9) 0.0015(8) 0.0042(7) -0.0014(7)
C00L 0.0218(9) 0.0230(9) 0.0264(9) -0.0010(7) 0.0069(7) 0.0007(7)
C00M 0.0252(9) 0.0279(9) 0.0278(9) -0.0053(7) 0.0036(7) 0.0026(7)
C00N 0.0185(8) 0.0352(10) 0.0265(9) -0.0058(8) 0.0050(7) -0.0021(7)
C00O 0.0213(9) 0.0221(9) 0.0269(9) -0.0010(7) 0.0067(7) -0.0010(7)
C00P 0.0227(9) 0.0214(9) 0.0253(9) -0.0019(7) 0.0026(7) -0.0001(7)
C00Q 0.0233(9) 0.0276(9) 0.0221(8) 0.0021(7) 0.0061(7) 0.0022(7)
C00R 0.0389(11) 0.0275(10) 0.0302(10) -0.0060(8) 0.0176(8) -0.0029(8)
C00S 0.0269(9) 0.0280(10) 0.0322(10) -0.0045(8) 0.0025(7) -0.0027(8)
C00T 0.0241(9) 0.0259(9) 0.0237(8) -0.0011(7) 0.0046(7) -0.0011(7)
C00U 0.0298(10) 0.0269(10) 0.0326(10) -0.0030(8) 0.0099(8) -0.0073(8)
C00V 0.0265(9) 0.0229(9) 0.0260(9) 0.0014(7) 0.0068(7) 0.0004(7)
C00W 0.0280(10) 0.0326(10) 0.0370(10) -0.0048(8) 0.0067(8) -0.0060(8)
C00X 0.0285(10) 0.0347(11) 0.0320(10) -0.0058(8) 0.0024(8) 0.0010(8)
C00Y 0.0450(12) 0.0273(10) 0.0365(11) -0.0107(8) 0.0151(9) -0.0107(9)
C00Z 0.0356(11) 0.0371(11) 0.0414(12) -0.0085(9) 0.0096(9) 0.0029(9)
C010 0.0316(11) 0.0468(13) 0.0450(12) -0.0129(10) -0.0080(9) 0.0080(10)
C011 0.0419(12) 0.0349(11) 0.0411(12) 0.0109(9) 0.0113(9) 0.0002(9)
C012 0.0298(11) 0.0554(14) 0.0431(12) -0.0087(10) 0.0098(9) 0.0099(10)
C013 0.0205(10) 0.0519(13) 0.0622(15) -0.0214(12) 0.0040(9) -0.0022(9)
C014 0.0334(11) 0.0543(13) 0.0313(10) 0.0034(10) 0.0078(8) 0.0070(10)
C015 0.0388(11) 0.0360(12) 0.0509(13) -0.0109(10) 0.0189(10) -0.0131(9)
C016 0.0281(10) 0.0454(13) 0.0524(13) -0.0114(10) 0.0127(9) -0.0115(9)
C017 0.0544(14) 0.0355(12) 0.0400(12) 0.0049(10) 0.0134(10) 0.0069(10)
C018 0.0422(13) 0.0608(15) 0.0376(12) -0.0061(11) 0.0011(10) -0.0126(11)
C019 0.0415(12) 0.0330(11) 0.0494(13) -0.0138(10) 0.0105(10) -0.0007(9)
C01A 0.0329(11) 0.0424(12) 0.0535(13) 0.0082(10) 0.0100(10) 0.0065(9)
C01B 0.0484(14) 0.0567(15) 0.0559(15) -0.0257(13) 0.0171(11) 0.0058(12)
C01C 0.0433(13) 0.091(2) 0.0281(11) 0.0044(12) 0.0100(9) -0.0002(13)
C01D 0.0440(13) 0.092(2) 0.0373(13) -0.0244(13) 0.0169(10) -0.0008(14)
C01E 0.084(2) 0.0457(14) 0.0581(16) 0.0178(12) 0.0288(14) 0.0253(14)

loop_
_atom_type_symbol
_atom_type_description
_atom_type_scat_dispersion_real
_atom_type_scat_dispersion_imag
_atom_type_scat_source
C C 0.0181 0.0091 'International Tables Vol C Tables 4.2.6.8 and 6.1.1.4'
H H 0.0000 0.0000 'International Tables Vol C Tables 4.2.6.8 and 6.1.1.4'
F F 0.0727 0.0534 'International Tables Vol C Tables 4.2.6.8 and 6.1.1.4'
O O 0.0492 0.0322 'International Tables Vol C Tables 4.2.6.8 and 6.1.1.4'
S S 0.3331 0.5567 'International Tables Vol C Tables 4.2.6.8 and 6.1.1.4'
Si Si 0.2541 0.3302 'International Tables Vol C Tables 4.2.6.8 and 6.1.1.4'

loop_
_geom_angle_atom_site_label_1
_geom_angle_atom_site_label_2
_geom_angle_atom_site_label_3
_geom_angle
O009 S001 C017 99.40(11)
O00B S001 O009 107.45(11)
O00B S001 C017 105.74(10)
O00C S001 O009 113.27(10)
O00C S001 O00B 121.71(12)
O00C S001 C017 106.67(12)
C011 Si02 C00V 110.35(9)
C011 Si02 C015 110.78(11)
C011 Si02 C01A 110.84(10)
C015 Si02 C00V 108.07(9)
C01A Si02 C00V 108.91(9)
C01A Si02 C015 107.81(11)
O005 S003 C018 101.37(10)
O00D S003 O005 111.20(8)
O00D S003 O00F 123.70(13)
O00D S003 C018 107.38(12)
O00F S003 O005 106.10(10)
O00F S003 C018 104.70(12)
C012 Si04 C00Q 113.34(9)
C012 Si04 C019 108.21(10)
C019 Si04 C00Q 105.97(9)
C01E Si04 C00Q 109.61(10)
C01E Si04 C012 109.83(12)
C01E Si04 C019 109.78(13)
C00K O005 S003 119.54(11)
C00R O009 S001 128.31(14)
C00M C00G C00L 118.01(16)
C00T C00G C00L 123.37(16)
C00T C00G C00M 118.59(16)
C00P C00I C00O 121.51(16)
C00U C00I C00O 119.84(16)
C00U C00I C00P 118.64(16)
C00W C00J C00O 122.36(17)
C00X C00J C00O 119.50(16)
C00X C00J C00W 118.13(17)
C00Q C00K O005 118.71(16)
C00S C00K O005 116.29(16)
C00S C00K C00Q 124.94(16)
C00G C00L C00N 113.56(15)
C00O C00L C00G 122.78(16)
C00O C00L C00N 123.53(16)
C00S C00M C00G 120.37(17)
C00Z C00N C00L 120.78(18)
C014 C00N C00L 120.31(18)
C014 C00N C00Z 118.86(18)
C00J C00O C00I 115.00(15)
C00L C00O C00I 121.34(16)
C00L C00O C00J 123.65(16)
C00I C00P C00V 123.18(16)
C00K C00Q Si04 127.57(13)
C00K C00Q C00T 114.30(16)
C00T C00Q Si04 118.01(13)
C00V C00R O009 112.63(16)
C00Y C00R O009 122.11(17)
C00Y C00R C00V 125.14(17)
C00K C00S C00M 118.49(17)
C00G C00T C00Q 123.22(17)
C00Y C00U C00I 120.52(17)
C00P C00V Si02 120.98(13)
C00R C00V Si02 124.41(14)
C00R C00V C00P 114.44(16)
C016 C00W C00J 120.7(2)
C00J C00X C010 120.9(2)
C00R C00Y C00U 118.06(18)
C01B C00Z C00N 120.2(2)
C013 C010 C00X 120.1(2)
C010 C013 C016 119.61(19)
C00N C014 C01C 120.4(2)
C013 C016 C00W 120.6(2)
F006 C017 S001 108.74(16)
F006 C017 F00A 109.3(2)
F00A C017 S001 109.53(16)
F00H C017 S001 111.25(18)
F00H C017 F006 108.3(2)
F00H C017 F00A 109.7(2)
F007 C018 S003 108.91(19)
F007 C018 F008 107.86(19)
F008 C018 S003 111.50(16)
F00E C018 S003 110.92(17)
F00E C018 F007 109.8(2)
F00E C018 F008 107.8(2)
C01D C01B C00Z 120.7(2)
C01D C01C C014 120.1(2)
C01B C01D C01C 119.7(2)

loop_
_geom_bond_atom_site_label_1
_geom_bond_atom_site_label_2
_geom_bond_distance
S001 O009 1.5476(16)
S001 O00B 1.4100(16)
S001 O00C 1.4083(18)
S001 C017 1.812(2)
Si02 C00V 1.8968(19)
Si02 C011 1.850(2)
Si02 C015 1.857(2)
Si02 C01A 1.857(2)
S003 O005 1.5718(14)
S003 O00D 1.4045(18)
S003 O00F 1.4092(17)
S003 C018 1.827(3)
Si04 C00Q 1.9017(19)
Si04 C012 1.859(2)
Si04 C019 1.865(2)
Si04 C01E 1.856(2)
O005 C00K 1.444(2)
F006 C017 1.312(3)
F007 C018 1.318(3)
F008 C018 1.320(3)
O009 C00R 1.437(2)
F00A C017 1.318(3)
F00E C018 1.294(3)
C00G C00L 1.497(2)
C00G C00M 1.397(3)
C00G C00T 1.392(2)
F00H C017 1.293(3)
C00I C00O 1.496(2)
C00I C00P 1.391(2)
C00I C00U 1.390(3)
C00J C00O 1.495(2)
C00J C00W 1.394(3)
C00J C00X 1.392(3)
C00K C00Q 1.389(3)
C00K C00S 1.376(3)
C00L C00N 1.497(2)
C00L C00O 1.345(3)
C00M C00S 1.382(3)
C00N C00Z 1.391(3)
C00N C014 1.386(3)
C00P C00V 1.399(2)
C00Q C00T 1.409(2)
C00R C00V 1.387(3)
C00R C00Y 1.372(3)
C00U C00Y 1.385(3)
C00W C016 1.385(3)
C00X C010 1.393(3)
C00Z C01B 1.382(3)
C010 C013 1.378(3)
C013 C016 1.379(3)
C014 C01C 1.393(3)
C01B C01D 1.372(4)
C01C C01D 1.379(4)
